data_7240304
loop_
_publ_author_name
'Tominaga, Masahide'
'Mizuno, Kosuke'
'Yamamoto, Haruka'
'Hyodo, Tadashi'
'Yamaguchi, Kentaro'

_publ_section_title
;
 Co-Inclusion of cyclic ethers and chloroform by a macrocycle with
 benzophenone-3,3&#x2032;,4,4&#x2032;-tetracarboxylic diimide units
;
_journal_name_full CrystEngComm
_journal_paper_doi 10.1039/D0CE00221F
_journal_year 2020
_chemical_formula_sum 'C64 H58 Cl6 N4 O12'
_chemical_formula_weight 1287.84
_space_group_crystal_system triclinic
_space_group_IT_number 2
_space_group_name_Hall '-P 1'
_space_group_name_H-M_alt 'P -1'
_atom_sites_solution_hydrogens geom
_audit_creation_method SHELXL-2018/3
_audit_update_record
;
2020-02-10 deposited with the CCDC.	2020-04-03 downloaded from the CCDC.
;
_cell_angle_alpha 81.915(3)
_cell_angle_beta 81.796(3)
_cell_angle_gamma 80.150(3)
_cell_formula_units_Z 1
_cell_length_a 7.6112(5)
_cell_length_b 11.9128(7)
_cell_length_c 16.0046(10)
_cell_measurement_reflns_used 9742
_cell_measurement_temperature 100(2)
_cell_measurement_theta_max 78.44
_cell_measurement_theta_min 3.61
_cell_volume 1405.04(15)
_computing_cell_refinement 'SAINT (Bruker AXS, 2015)'
_computing_data_collection 'APEX3 (Bruker AXS, 2015)'
_computing_data_reduction 'SAINT (Bruker AXS, 2015)'
_computing_molecular_graphics 'ORTEP-3 for Windows (Farrugia, 1997)'
_computing_publication_material 'SHELXLE (H\"ubschle et al., 2011)'
_computing_structure_refinement 'SHELXL-2018/3 (Sheldrick, 2018)'
_computing_structure_solution 'SHELXT 2014/5 (Sheldrick, 2015)'
_diffrn_ambient_temperature 100(2)
_diffrn_detector_area_resol_mean 10.24
_diffrn_measured_fraction_theta_full 0.991
_diffrn_measured_fraction_theta_max 0.938
_diffrn_measurement_device_type 'BrukerD8 goniometer'
_diffrn_measurement_method 'omega and phi scans'
_diffrn_radiation_type CuK\a
_diffrn_radiation_wavelength 1.54178
_diffrn_reflns_av_R_equivalents 0.0520
_diffrn_reflns_av_unetI/netI 0.0458
_diffrn_reflns_Laue_measured_fraction_full 0.991
_diffrn_reflns_Laue_measured_fraction_max 0.938
_diffrn_reflns_limit_h_max 9
_diffrn_reflns_limit_h_min -9
_diffrn_reflns_limit_k_max 14
_diffrn_reflns_limit_k_min -12
_diffrn_reflns_limit_l_max 20
_diffrn_reflns_limit_l_min -20
_diffrn_reflns_number 17785
_diffrn_reflns_point_group_measured_fraction_full 0.991
_diffrn_reflns_point_group_measured_fraction_max 0.938
_diffrn_reflns_theta_full 67.679
_diffrn_reflns_theta_max 79.231
_diffrn_reflns_theta_min 2.809
_diffrn_source 'rotating-anode X-ray tube'
_exptl_absorpt_coefficient_mu 3.386
_exptl_absorpt_correction_T_max 0.8895
_exptl_absorpt_correction_T_min 0.7077
_exptl_absorpt_correction_type empirical
_exptl_absorpt_process_details 'SADABS Sheldrick 1996'
_exptl_crystal_colour colourless
_exptl_crystal_density_diffrn 1.522
_exptl_crystal_description prismatic
_exptl_crystal_F_000 668
_exptl_crystal_size_max 0.100
_exptl_crystal_size_mid 0.080
_exptl_crystal_size_min 0.050
_refine_diff_density_max 0.925
_refine_diff_density_min -0.878
_refine_diff_density_rms 0.076
_refine_ls_extinction_method none
_refine_ls_goodness_of_fit_ref 1.047
_refine_ls_hydrogen_treatment constr
_refine_ls_matrix_type full
_refine_ls_number_parameters 388
_refine_ls_number_reflns 5722
_refine_ls_number_restraints 0
_refine_ls_restrained_S_all 1.047
_refine_ls_R_factor_all 0.0678
_refine_ls_R_factor_gt 0.0560
_refine_ls_shift/su_max 0.000
_refine_ls_shift/su_mean 0.000
_refine_ls_structure_factor_coef Fsqd
_refine_ls_weighting_details 'w=1/[\s^2^(Fo^2^)+(0.0776P)^2^+1.5328P] where P=(Fo^2^+2Fc^2^)/3'
_refine_ls_weighting_scheme calc
_refine_ls_wR_factor_gt 0.1485
_refine_ls_wR_factor_ref 0.1578
_reflns_Friedel_coverage 0.000
_reflns_number_gt 4718
_reflns_number_total 5722
_reflns_threshold_expression 'I > 2\s(I)'
_cod_data_source_file d0ce00221f2.cif
_cod_data_source_block 1a
_cod_database_code 7240304
_shelx_shelxl_version_number 2018/3
_shelx_space_group_comment
;
The symmetry employed for this shelxl refinement is uniquely defined
by the following loop, which should always be used as a source of
symmetry information in preference to the above space-group names.
They are only intended as comments.
;
_shelx_estimated_absorpt_t_min 0.728
_shelx_estimated_absorpt_t_max 0.849

loop_
_space_group_symop_operation_xyz
'x, y, z'
'-x, -y, -z'

loop_
_atom_site_label
_atom_site_type_symbol
_atom_site_fract_x
_atom_site_fract_y
_atom_site_fract_z
_atom_site_U_iso_or_equiv
_atom_site_adp_type
_atom_site_occupancy
_atom_site_site_symmetry_order
_atom_site_calc_flag
_atom_site_refinement_flags_posn
_atom_site_refinement_flags_adp
_atom_site_refinement_flags_occupancy
_atom_site_disorder_assembly
_atom_site_disorder_group
C1 C 0.7873(3) 0.2192(2) 0.01835(16) 0.0252(5) Uani 1 1 d . . . . .
H1 H 0.842795 0.265676 -0.032403 0.030 Uiso 1 1 calc R U . . .
C2 C 0.9290(3) 0.1727(2) 0.07898(16) 0.0246(5) Uani 1 1 d . . . . .
H2A H 0.975121 0.237475 0.096614 0.029 Uiso 1 1 calc R U . . .
H2B H 1.031101 0.124306 0.049327 0.029 Uiso 1 1 calc R U . . .
C3 C 0.8468(3) 0.1015(2) 0.15785(16) 0.0220(5) Uani 1 1 d . . . . .
C4 C 0.7761(3) 0.0014(2) 0.12924(17) 0.0241(5) Uani 1 1 d . . . . .
H4A H 0.877093 -0.049291 0.100876 0.029 Uiso 1 1 calc R U . . .
H4B H 0.720632 -0.044432 0.179432 0.029 Uiso 1 1 calc R U . . .
C5 C 0.6364(4) 0.0480(2) 0.06750(17) 0.0262(5) Uani 1 1 d . . . . .
H5 H 0.592293 -0.017835 0.048871 0.031 Uiso 1 1 calc R U . . .
C6 C 0.7201(4) 0.1191(3) -0.01062(17) 0.0289(6) Uani 1 1 d . . . . .
H6A H 0.821327 0.070611 -0.040777 0.035 Uiso 1 1 calc R U . . .
H6B H 0.629483 0.148503 -0.050237 0.035 Uiso 1 1 calc R U . . .
C7 C 0.6303(3) 0.2952(2) 0.06354(16) 0.0245(5) Uani 1 1 d . . . . .
H7A H 0.539978 0.326316 0.024050 0.029 Uiso 1 1 calc R U . . .
H7B H 0.673868 0.360565 0.081707 0.029 Uiso 1 1 calc R U . . .
C8 C 0.6872(3) 0.1778(2) 0.20160(16) 0.0216(5) Uani 1 1 d . . . . .
H8A H 0.730245 0.242807 0.220511 0.026 Uiso 1 1 calc R U . . .
H8B H 0.632682 0.132844 0.252537 0.026 Uiso 1 1 calc R U . . .
C9 C 0.5439(3) 0.2245(2) 0.14137(16) 0.0216(5) Uani 1 1 d . . . . .
C10 C 0.4781(3) 0.1239(2) 0.11129(17) 0.0253(5) Uani 1 1 d . . . . .
H10A H 0.419474 0.078202 0.160609 0.030 Uiso 1 1 calc R U . . .
H10B H 0.388575 0.153584 0.071198 0.030 Uiso 1 1 calc R U . . .
C11 C 0.3806(3) 0.2934(2) 0.18846(17) 0.0265(5) Uani 1 1 d . . . . .
H11A H 0.291639 0.323369 0.148109 0.032 Uiso 1 1 calc R U . . .
H11B H 0.324381 0.240772 0.233940 0.032 Uiso 1 1 calc R U . . .
C12 C 0.4705(3) 0.3820(2) 0.30776(16) 0.0263(6) Uani 1 1 d . . . . .
C13 C 0.4778(3) 0.5013(2) 0.32278(16) 0.0257(5) Uani 1 1 d . . . . .
C14 C 0.5267(4) 0.5418(2) 0.39133(17) 0.0280(6) Uani 1 1 d . . . . .
H14 H 0.581038 0.491096 0.434973 0.034 Uiso 1 1 calc R U . . .
C15 C 0.4934(3) 0.6598(2) 0.39413(17) 0.0275(6) Uani 1 1 d . . . . .
H15 H 0.523139 0.690296 0.441106 0.033 Uiso 1 1 calc R U . . .
C16 C 0.4166(3) 0.7342(2) 0.32860(17) 0.0259(5) Uani 1 1 d . . . . .
C17 C 0.3818(3) 0.6918(2) 0.25604(16) 0.0259(5) Uani 1 1 d . . . . .
H17 H 0.338005 0.742132 0.209501 0.031 Uiso 1 1 calc R U . . .
C18 C 0.4132(3) 0.5752(2) 0.25468(16) 0.0254(5) Uani 1 1 d . . . . .
C19 C 0.3809(3) 0.5041(2) 0.19082(16) 0.0249(5) Uani 1 1 d . . . . .
C20 C 0.3720(3) 0.8609(2) 0.33103(17) 0.0272(6) Uani 1 1 d . . . . .
C21 C 0.3136(3) 0.9107(2) 0.41344(17) 0.0239(5) Uani 1 1 d . . . . .
C22 C 0.2312(3) 0.8498(2) 0.48543(16) 0.0217(5) Uani 1 1 d . . . . .
H22 H 0.213198 0.772846 0.485177 0.026 Uiso 1 1 calc R U . . .
C23 C 0.1774(3) 0.9058(2) 0.55668(16) 0.0221(5) Uani 1 1 d . . . . .
C24 C 0.0901(3) 0.8644(2) 0.64160(16) 0.0221(5) Uani 1 1 d . . . . .
C25 C 0.1360(4) 1.0506(2) 0.64490(18) 0.0283(6) Uani 1 1 d . . . . .
C26 C 0.2024(3) 1.0182(2) 0.55797(17) 0.0246(5) Uani 1 1 d . . . . .
C27 C 0.2792(4) 1.0802(2) 0.48714(18) 0.0291(6) Uani 1 1 d . . . . .
H27 H 0.294054 1.157591 0.487804 0.035 Uiso 1 1 calc R U . . .
C28 C 0.3344(3) 1.0251(2) 0.41439(18) 0.0273(6) Uani 1 1 d . . . . .
H28 H 0.387129 1.065916 0.364458 0.033 Uiso 1 1 calc R U . . .
C29 C 0.0070(3) 0.9421(2) 0.78209(17) 0.0275(6) Uani 1 1 d . . . . .
H29A H -0.081698 0.888284 0.792419 0.033 Uiso 1 1 calc R U . . .
H29B H -0.056756 1.017599 0.797016 0.033 Uiso 1 1 calc R U . . .
C30 C -0.0759(4) 0.5804(3) 0.1344(2) 0.0381(7) Uani 1 1 d . . . . .
H30 H 0.046745 0.577960 0.101813 0.046 Uiso 1 1 calc R U . . .
N1 N 0.4199(3) 0.38966(19) 0.22657(14) 0.0247(5) Uani 1 1 d . . . . .
N2 N 0.0737(3) 0.95397(18) 0.69152(14) 0.0237(4) Uani 1 1 d . . . . .
O1 O 0.4935(3) 0.29457(17) 0.35693(12) 0.0313(4) Uani 1 1 d . . . . .
O2 O 0.3288(2) 0.53474(17) 0.12195(12) 0.0298(4) Uani 1 1 d . . . . .
O3 O 0.3790(3) 0.92471(18) 0.26423(13) 0.0368(5) Uani 1 1 d . . . . .
O4 O 0.0391(3) 0.77328(16) 0.66615(12) 0.0278(4) Uani 1 1 d . . . . .
O5 O 0.1339(4) 1.14059(18) 0.67150(14) 0.0438(6) Uani 1 1 d . . . . .
Cl1 Cl -0.08616(10) 0.44734(6) 0.19716(5) 0.03539(19) Uani 1 1 d . . . . .
Cl2 Cl -0.10832(12) 0.69005(7) 0.19990(6) 0.0500(2) Uani 1 1 d . . . . .
Cl3 Cl -0.23357(13) 0.60528(10) 0.06131(7) 0.0653(3) Uani 1 1 d . . . . .
C1A C 0.0201(4) 0.5764(3) 0.42718(19) 0.0361(7) Uani 1 1 d . . . . .
H1AA H 0.093564 0.604044 0.374614 0.043 Uiso 1 1 calc R U . . .
H1AB H -0.100081 0.624129 0.429456 0.043 Uiso 1 1 calc R U . . .
C2A C -0.0016(4) 0.5462(3) 0.5748(2) 0.0390(7) Uani 1 1 d . . . . .
H2AA H -0.122192 0.593493 0.579692 0.047 Uiso 1 1 calc R U . . .
H2AB H 0.056494 0.552699 0.625069 0.047 Uiso 1 1 calc R U . . .
O1A O 0.1031(3) 0.58772(19) 0.49952(14) 0.0376(5) Uani 1 1 d . . . . .

loop_
_atom_site_aniso_label
_atom_site_aniso_U_11
_atom_site_aniso_U_22
_atom_site_aniso_U_33
_atom_site_aniso_U_23
_atom_site_aniso_U_13
_atom_site_aniso_U_12
C1 0.0273(12) 0.0242(13) 0.0228(12) 0.0023(10) -0.0005(10) -0.0068(10)
C2 0.0215(11) 0.0246(13) 0.0274(13) -0.0048(10) 0.0001(10) -0.0042(10)
C3 0.0208(11) 0.0225(13) 0.0231(12) -0.0022(10) -0.0054(9) -0.0028(9)
C4 0.0278(12) 0.0183(12) 0.0264(13) -0.0002(10) -0.0082(10) -0.0026(10)
C5 0.0314(13) 0.0229(13) 0.0272(13) -0.0027(10) -0.0090(10) -0.0078(10)
C6 0.0320(13) 0.0337(15) 0.0217(12) -0.0027(11) -0.0058(10) -0.0049(11)
C7 0.0262(12) 0.0203(13) 0.0262(13) 0.0039(10) -0.0054(10) -0.0046(10)
C8 0.0203(11) 0.0220(13) 0.0213(12) -0.0006(10) -0.0048(9) 0.0005(9)
C9 0.0213(11) 0.0211(12) 0.0217(12) 0.0029(10) -0.0061(9) -0.0026(9)
C10 0.0232(12) 0.0250(13) 0.0285(13) 0.0026(11) -0.0077(10) -0.0067(10)
C11 0.0218(12) 0.0281(14) 0.0274(13) 0.0017(11) -0.0043(10) -0.0012(10)
C12 0.0241(12) 0.0273(14) 0.0227(12) 0.0007(11) -0.0021(10) 0.0058(10)
C13 0.0234(12) 0.0255(14) 0.0229(12) 0.0017(10) -0.0018(9) 0.0064(10)
C14 0.0304(13) 0.0265(14) 0.0219(12) 0.0039(10) -0.0052(10) 0.0064(11)
C15 0.0267(12) 0.0313(15) 0.0222(12) -0.0002(11) -0.0045(10) 0.0010(11)
C16 0.0229(12) 0.0264(14) 0.0247(13) 0.0022(11) -0.0006(10) 0.0005(10)
C17 0.0244(12) 0.0274(14) 0.0217(12) 0.0055(10) -0.0035(10) 0.0010(10)
C18 0.0223(11) 0.0280(14) 0.0212(12) 0.0037(10) -0.0032(9) 0.0041(10)
C19 0.0201(11) 0.0260(14) 0.0242(12) 0.0035(10) -0.0026(9) 0.0030(10)
C20 0.0235(12) 0.0270(14) 0.0290(13) 0.0051(11) -0.0038(10) -0.0048(10)
C21 0.0213(11) 0.0195(12) 0.0299(13) 0.0039(10) -0.0099(10) -0.0005(9)
C22 0.0218(11) 0.0162(12) 0.0267(12) 0.0023(10) -0.0075(9) -0.0025(9)
C23 0.0219(11) 0.0167(12) 0.0281(13) 0.0026(10) -0.0106(10) -0.0017(9)
C24 0.0212(11) 0.0207(13) 0.0251(12) -0.0026(10) -0.0080(9) -0.0010(9)
C25 0.0367(14) 0.0188(13) 0.0308(14) 0.0004(11) -0.0173(11) 0.0005(10)
C26 0.0272(12) 0.0185(12) 0.0297(13) 0.0019(10) -0.0154(10) -0.0019(10)
C27 0.0353(14) 0.0175(13) 0.0370(15) 0.0049(11) -0.0173(12) -0.0071(10)
C28 0.0249(12) 0.0232(13) 0.0337(14) 0.0092(11) -0.0114(11) -0.0070(10)
C29 0.0247(12) 0.0304(14) 0.0271(13) -0.0084(11) -0.0077(10) 0.0043(10)
C30 0.0333(15) 0.0351(17) 0.0449(17) 0.0053(14) -0.0084(13) -0.0074(12)
N1 0.0261(10) 0.0227(11) 0.0223(10) 0.0005(9) -0.0053(8) 0.0043(8)
N2 0.0277(10) 0.0191(11) 0.0247(11) -0.0027(9) -0.0098(8) 0.0005(8)
O1 0.0375(10) 0.0259(10) 0.0239(9) 0.0040(8) -0.0020(8) 0.0065(8)
O2 0.0293(9) 0.0319(11) 0.0264(10) 0.0037(8) -0.0099(8) 0.0000(8)
O3 0.0490(12) 0.0296(11) 0.0277(10) 0.0103(8) -0.0035(9) -0.0064(9)
O4 0.0326(10) 0.0261(10) 0.0269(9) -0.0014(8) -0.0052(7) -0.0104(8)
O5 0.0754(16) 0.0203(11) 0.0388(12) -0.0055(9) -0.0206(11) -0.0030(10)
Cl1 0.0385(4) 0.0281(4) 0.0391(4) 0.0009(3) -0.0049(3) -0.0079(3)
Cl2 0.0527(5) 0.0290(4) 0.0662(6) -0.0088(4) 0.0017(4) -0.0057(3)
Cl3 0.0540(5) 0.0778(7) 0.0671(6) 0.0272(5) -0.0347(5) -0.0253(5)
C1A 0.0399(15) 0.0369(17) 0.0306(15) 0.0027(12) -0.0025(12) -0.0104(13)
C2A 0.0429(16) 0.0459(19) 0.0316(15) -0.0095(13) -0.0003(13) -0.0154(14)
O1A 0.0430(12) 0.0368(12) 0.0370(11) -0.0048(9) -0.0013(9) -0.0199(9)

loop_
_atom_type_symbol
_atom_type_description
_atom_type_scat_dispersion_real
_atom_type_scat_dispersion_imag
_atom_type_scat_source
C C 0.0181 0.0091 'International Tables Vol C Tables 4.2.6.8 and 6.1.1.4'
H H 0.0000 0.0000 'International Tables Vol C Tables 4.2.6.8 and 6.1.1.4'
N N 0.0311 0.0180 'International Tables Vol C Tables 4.2.6.8 and 6.1.1.4'
O O 0.0492 0.0322 'International Tables Vol C Tables 4.2.6.8 and 6.1.1.4'
Cl Cl 0.3639 0.7018 'International Tables Vol C Tables 4.2.6.8 and 6.1.1.4'

loop_
_geom_angle_atom_site_label_1
_geom_angle_atom_site_label_2
_geom_angle_atom_site_label_3
_geom_angle
_geom_angle_site_symmetry_1
_geom_angle_site_symmetry_3
_geom_angle_publ_flag
C6 C1 C7 109.9(2) . . ?
C6 C1 C2 109.5(2) . . ?
C7 C1 C2 109.8(2) . . ?
C6 C1 H1 109.2 . . ?
C7 C1 H1 109.2 . . ?
C2 C1 H1 109.2 . . ?
C1 C2 C3 110.3(2) . . ?
C1 C2 H2A 109.6 . . ?
C3 C2 H2A 109.6 . . ?
C1 C2 H2B 109.6 . . ?
C3 C2 H2B 109.6 . . ?
H2A C2 H2B 108.1 . . ?
C8 C3 C2 108.5(2) . . ?
C8 C3 C4 108.2(2) . . ?
C2 C3 C4 108.9(2) . . ?
C8 C3 C29 111.1(2) . 2_666 ?
C2 C3 C29 108.6(2) . 2_666 ?
C4 C3 C29 111.5(2) . 2_666 ?
C5 C4 C3 109.9(2) . . ?
C5 C4 H4A 109.7 . . ?
C3 C4 H4A 109.7 . . ?
C5 C4 H4B 109.7 . . ?
C3 C4 H4B 109.7 . . ?
H4A C4 H4B 108.2 . . ?
C10 C5 C6 108.7(2) . . ?
C10 C5 C4 110.1(2) . . ?
C6 C5 C4 110.4(2) . . ?
C10 C5 H5 109.2 . . ?
C6 C5 H5 109.2 . . ?
C4 C5 H5 109.2 . . ?
C1 C6 C5 108.9(2) . . ?
C1 C6 H6A 109.9 . . ?
C5 C6 H6A 109.9 . . ?
C1 C6 H6B 109.9 . . ?
C5 C6 H6B 109.9 . . ?
H6A C6 H6B 108.3 . . ?
C1 C7 C9 109.6(2) . . ?
C1 C7 H7A 109.7 . . ?
C9 C7 H7A 109.7 . . ?
C1 C7 H7B 109.7 . . ?
C9 C7 H7B 109.7 . . ?
H7A C7 H7B 108.2 . . ?
C3 C8 C9 111.4(2) . . ?
C3 C8 H8A 109.4 . . ?
C9 C8 H8A 109.4 . . ?
C3 C8 H8B 109.4 . . ?
C9 C8 H8B 109.4 . . ?
H8A C8 H8B 108.0 . . ?
C11 C9 C7 112.9(2) . . ?
C11 C9 C10 107.1(2) . . ?
C7 C9 C10 108.5(2) . . ?
C11 C9 C8 110.3(2) . . ?
C7 C9 C8 108.5(2) . . ?
C10 C9 C8 109.4(2) . . ?
C5 C10 C9 109.9(2) . . ?
C5 C10 H10A 109.7 . . ?
C9 C10 H10A 109.7 . . ?
C5 C10 H10B 109.7 . . ?
C9 C10 H10B 109.7 . . ?
H10A C10 H10B 108.2 . . ?
N1 C11 C9 114.9(2) . . ?
N1 C11 H11A 108.6 . . ?
C9 C11 H11A 108.6 . . ?
N1 C11 H11B 108.6 . . ?
C9 C11 H11B 108.6 . . ?
H11A C11 H11B 107.5 . . ?
O1 C12 N1 125.6(3) . . ?
O1 C12 C13 128.0(3) . . ?
N1 C12 C13 106.2(2) . . ?
C14 C13 C18 121.8(3) . . ?
C14 C13 C12 130.2(2) . . ?
C18 C13 C12 107.9(2) . . ?
C13 C14 C15 117.5(2) . . ?
C13 C14 H14 121.3 . . ?
C15 C14 H14 121.3 . . ?
C14 C15 C16 120.9(3) . . ?
C14 C15 H15 119.5 . . ?
C16 C15 H15 119.5 . . ?
C15 C16 C17 120.5(3) . . ?
C15 C16 C20 122.5(3) . . ?
C17 C16 C20 117.0(2) . . ?
C18 C17 C16 117.7(2) . . ?
C18 C17 H17 121.1 . . ?
C16 C17 H17 121.1 . . ?
C17 C18 C13 121.2(3) . . ?
C17 C18 C19 130.8(2) . . ?
C13 C18 C19 107.9(2) . . ?
O2 C19 N1 124.9(3) . . ?
O2 C19 C18 129.0(2) . . ?
N1 C19 C18 106.0(2) . . ?
O3 C20 C16 119.1(3) . . ?
O3 C20 C21 119.6(3) . . ?
C16 C20 C21 121.3(2) . . ?
C28 C21 C22 120.4(3) . . ?
C28 C21 C20 117.0(2) . . ?
C22 C21 C20 122.5(2) . . ?
C23 C22 C21 117.4(2) . . ?
C23 C22 H22 121.3 . . ?
C21 C22 H22 121.3 . . ?
C22 C23 C26 122.0(2) . . ?
C22 C23 C24 130.0(2) . . ?
C26 C23 C24 108.0(2) . . ?
O4 C24 N2 124.4(2) . . ?
O4 C24 C23 129.3(2) . . ?
N2 C24 C23 106.3(2) . . ?
O5 C25 N2 125.6(3) . . ?
O5 C25 C26 128.6(3) . . ?
N2 C25 C26 105.8(2) . . ?
C27 C26 C23 121.4(3) . . ?
C27 C26 C25 130.4(2) . . ?
C23 C26 C25 108.2(2) . . ?
C26 C27 C28 117.5(2) . . ?
C26 C27 H27 121.2 . . ?
C28 C27 H27 121.2 . . ?
C27 C28 C21 121.3(3) . . ?
C27 C28 H28 119.3 . . ?
C21 C28 H28 119.3 . . ?
N2 C29 C3 115.0(2) . 2_666 ?
N2 C29 H29A 108.5 . . ?
C3 C29 H29A 108.5 2_666 . ?
N2 C29 H29B 108.5 . . ?
C3 C29 H29B 108.5 2_666 . ?
H29A C29 H29B 107.5 . . ?
Cl2 C30 Cl3 111.66(18) . . ?
Cl2 C30 Cl1 109.80(18) . . ?
Cl3 C30 Cl1 110.56(17) . . ?
Cl2 C30 H30 108.2 . . ?
Cl3 C30 H30 108.2 . . ?
Cl1 C30 H30 108.2 . . ?
C12 N1 C19 111.5(2) . . ?
C12 N1 C11 124.8(2) . . ?
C19 N1 C11 122.8(2) . . ?
C25 N2 C24 111.6(2) . . ?
C25 N2 C29 125.8(2) . . ?
C24 N2 C29 122.5(2) . . ?
O1A C1A C2A 110.5(3) . 2_566 ?
O1A C1A H1AA 109.5 . . ?
C2A C1A H1AA 109.5 2_566 . ?
O1A C1A H1AB 109.5 . . ?
C2A C1A H1AB 109.5 2_566 . ?
H1AA C1A H1AB 108.1 . . ?
O1A C2A C1A 110.4(3) . 2_566 ?
O1A C2A H2AA 109.6 . . ?
C1A C2A H2AA 109.6 2_566 . ?
O1A C2A H2AB 109.6 . . ?
C1A C2A H2AB 109.6 2_566 . ?
H2AA C2A H2AB 108.1 . . ?
C2A O1A C1A 109.3(2) . . ?

loop_
_geom_bond_atom_site_label_1
_geom_bond_atom_site_label_2
_geom_bond_distance
_geom_bond_site_symmetry_2
_geom_bond_publ_flag
C1 C6 1.527(4) . ?
C1 C7 1.530(4) . ?
C1 C2 1.534(4) . ?
C1 H1 1.0000 . ?
C2 C3 1.537(3) . ?
C2 H2A 0.9900 . ?
C2 H2B 0.9900 . ?
C3 C8 1.533(3) . ?
C3 C4 1.537(3) . ?
C3 C29 1.549(3) 2_666 ?
C4 C5 1.536(3) . ?
C4 H4A 0.9900 . ?
C4 H4B 0.9900 . ?
C5 C10 1.524(4) . ?
C5 C6 1.532(4) . ?
C5 H5 1.0000 . ?
C6 H6A 0.9900 . ?
C6 H6B 0.9900 . ?
C7 C9 1.534(3) . ?
C7 H7A 0.9900 . ?
C7 H7B 0.9900 . ?
C8 C9 1.539(3) . ?
C8 H8A 0.9900 . ?
C8 H8B 0.9900 . ?
C9 C11 1.531(4) . ?
C9 C10 1.535(4) . ?
C10 H10A 0.9900 . ?
C10 H10B 0.9900 . ?
C11 N1 1.464(4) . ?
C11 H11A 0.9900 . ?
C11 H11B 0.9900 . ?
C12 O1 1.217(3) . ?
C12 N1 1.394(3) . ?
C12 C13 1.486(4) . ?
C13 C14 1.379(4) . ?
C13 C18 1.392(3) . ?
C14 C15 1.390(4) . ?
C14 H14 0.9500 . ?
C15 C16 1.402(4) . ?
C15 H15 0.9500 . ?
C16 C17 1.405(4) . ?
C16 C20 1.493(4) . ?
C17 C18 1.371(4) . ?
C17 H17 0.9500 . ?
C18 C19 1.486(4) . ?
C19 O2 1.211(3) . ?
C19 N1 1.402(3) . ?
C20 O3 1.222(3) . ?
C20 C21 1.501(4) . ?
C21 C28 1.401(4) . ?
C21 C22 1.401(4) . ?
C22 C23 1.379(4) . ?
C22 H22 0.9500 . ?
C23 C26 1.387(4) . ?
C23 C24 1.482(4) . ?
C24 O4 1.211(3) . ?
C24 N2 1.399(3) . ?
C25 O5 1.204(3) . ?
C25 N2 1.397(4) . ?
C25 C26 1.491(4) . ?
C26 C27 1.377(4) . ?
C27 C28 1.394(4) . ?
C27 H27 0.9500 . ?
C28 H28 0.9500 . ?
C29 N2 1.462(3) . ?
C29 H29A 0.9900 . ?
C29 H29B 0.9900 . ?
C30 Cl2 1.751(4) . ?
C30 Cl3 1.754(3) . ?
C30 Cl1 1.761(3) . ?
C30 H30 1.0000 . ?
C1A O1A 1.428(4) . ?
C1A C2A 1.496(5) 2_566 ?
C1A H1AA 0.9900 . ?
C1A H1AB 0.9900 . ?
C2A O1A 1.423(4) . ?
C2A H2AA 0.9900 . ?
C2A H2AB 0.9900 . ?

loop_
_geom_torsion_atom_site_label_1
_geom_torsion_atom_site_label_2
_geom_torsion_atom_site_label_3
_geom_torsion_atom_site_label_4
_geom_torsion
_geom_torsion_site_symmetry_1
_geom_torsion_site_symmetry_2
_geom_torsion_site_symmetry_3
_geom_torsion_site_symmetry_4
_geom_torsion_publ_flag
C6 C1 C2 C3 -60.8(3) . . . . ?
C7 C1 C2 C3 59.9(3) . . . . ?
C1 C2 C3 C8 -58.3(3) . . . . ?
C1 C2 C3 C4 59.3(3) . . . . ?
C1 C2 C3 C29 -179.1(2) . . . 2_666 ?
C8 C3 C4 C5 59.5(3) . . . . ?
C2 C3 C4 C5 -58.3(3) . . . . ?
C29 C3 C4 C5 -178.1(2) 2_666 . . . ?
C3 C4 C5 C10 -60.7(3) . . . . ?
C3 C4 C5 C6 59.4(3) . . . . ?
C7 C1 C6 C5 -60.5(3) . . . . ?
C2 C1 C6 C5 60.1(3) . . . . ?
C10 C5 C6 C1 61.0(3) . . . . ?
C4 C5 C6 C1 -59.8(3) . . . . ?
C6 C1 C7 C9 60.0(3) . . . . ?
C2 C1 C7 C9 -60.4(3) . . . . ?
C2 C3 C8 C9 58.9(3) . . . . ?
C4 C3 C8 C9 -59.1(3) . . . . ?
C29 C3 C8 C9 178.2(2) 2_666 . . . ?
C1 C7 C9 C11 -177.8(2) . . . . ?
C1 C7 C9 C10 -59.3(3) . . . . ?
C1 C7 C9 C8 59.6(3) . . . . ?
C3 C8 C9 C11 176.0(2) . . . . ?
C3 C8 C9 C7 -59.8(3) . . . . ?
C3 C8 C9 C10 58.5(3) . . . . ?
C6 C5 C10 C9 -61.6(3) . . . . ?
C4 C5 C10 C9 59.4(3) . . . . ?
C11 C9 C10 C5 -177.2(2) . . . . ?
C7 C9 C10 C5 60.6(3) . . . . ?
C8 C9 C10 C5 -57.7(3) . . . . ?
C7 C9 C11 N1 -64.2(3) . . . . ?
C10 C9 C11 N1 176.4(2) . . . . ?
C8 C9 C11 N1 57.4(3) . . . . ?
O1 C12 C13 C14 6.4(5) . . . . ?
N1 C12 C13 C14 -177.4(3) . . . . ?
O1 C12 C13 C18 -170.0(3) . . . . ?
N1 C12 C13 C18 6.3(3) . . . . ?
C18 C13 C14 C15 6.0(4) . . . . ?
C12 C13 C14 C15 -170.0(3) . . . . ?
C13 C14 C15 C16 -1.3(4) . . . . ?
C14 C15 C16 C17 -4.0(4) . . . . ?
C14 C15 C16 C20 177.5(2) . . . . ?
C15 C16 C17 C18 4.6(4) . . . . ?
C20 C16 C17 C18 -176.7(2) . . . . ?
C16 C17 C18 C13 -0.1(4) . . . . ?
C16 C17 C18 C19 176.1(2) . . . . ?
C14 C13 C18 C17 -5.3(4) . . . . ?
C12 C13 C18 C17 171.4(2) . . . . ?
C14 C13 C18 C19 177.7(2) . . . . ?
C12 C13 C18 C19 -5.6(3) . . . . ?
C17 C18 C19 O2 5.2(5) . . . . ?
C13 C18 C19 O2 -178.2(3) . . . . ?
C17 C18 C19 N1 -173.7(3) . . . . ?
C13 C18 C19 N1 2.9(3) . . . . ?
C15 C16 C20 O3 149.3(3) . . . . ?
C17 C16 C20 O3 -29.3(4) . . . . ?
C15 C16 C20 C21 -32.6(4) . . . . ?
C17 C16 C20 C21 148.8(2) . . . . ?
O3 C20 C21 C28 -23.4(4) . . . . ?
C16 C20 C21 C28 158.5(2) . . . . ?
O3 C20 C21 C22 152.6(3) . . . . ?
C16 C20 C21 C22 -25.5(4) . . . . ?
C28 C21 C22 C23 -1.8(3) . . . . ?
C20 C21 C22 C23 -177.7(2) . . . . ?
C21 C22 C23 C26 0.1(4) . . . . ?
C21 C22 C23 C24 -179.1(2) . . . . ?
C22 C23 C24 O4 -3.8(4) . . . . ?
C26 C23 C24 O4 176.9(3) . . . . ?
C22 C23 C24 N2 176.9(2) . . . . ?
C26 C23 C24 N2 -2.4(3) . . . . ?
C22 C23 C26 C27 1.4(4) . . . . ?
C24 C23 C26 C27 -179.2(2) . . . . ?
C22 C23 C26 C25 -177.9(2) . . . . ?
C24 C23 C26 C25 1.5(3) . . . . ?
O5 C25 C26 C27 1.0(5) . . . . ?
N2 C25 C26 C27 -179.2(3) . . . . ?
O5 C25 C26 C23 -179.8(3) . . . . ?
N2 C25 C26 C23 0.0(3) . . . . ?
C23 C26 C27 C28 -1.3(4) . . . . ?
C25 C26 C27 C28 177.8(2) . . . . ?
C26 C27 C28 C21 -0.4(4) . . . . ?
C22 C21 C28 C27 2.0(4) . . . . ?
C20 C21 C28 C27 178.1(2) . . . . ?
O1 C12 N1 C19 171.9(2) . . . . ?
C13 C12 N1 C19 -4.5(3) . . . . ?
O1 C12 N1 C11 2.1(4) . . . . ?
C13 C12 N1 C11 -174.3(2) . . . . ?
O2 C19 N1 C12 -177.8(2) . . . . ?
C18 C19 N1 C12 1.2(3) . . . . ?
O2 C19 N1 C11 -7.8(4) . . . . ?
C18 C19 N1 C11 171.2(2) . . . . ?
C9 C11 N1 C12 -87.8(3) . . . . ?
C9 C11 N1 C19 103.6(3) . . . . ?
O5 C25 N2 C24 178.2(3) . . . . ?
C26 C25 N2 C24 -1.6(3) . . . . ?
O5 C25 N2 C29 -4.6(4) . . . . ?
C26 C25 N2 C29 175.6(2) . . . . ?
O4 C24 N2 C25 -176.9(2) . . . . ?
C23 C24 N2 C25 2.5(3) . . . . ?
O4 C24 N2 C29 5.8(4) . . . . ?
C23 C24 N2 C29 -174.8(2) . . . . ?
C3 C29 N2 C25 -87.1(3) 2_666 . . . ?
C3 C29 N2 C24 89.8(3) 2_666 . . . ?
C1A C2A O1A C1A 58.3(4) 2_566 . . . ?
C2A C1A O1A C2A -58.4(4) 2_566 . . . ?
